data_4082667
loop_
_publ_author_name
'Fischer, Paul J.'
'Avena, Laura'
'Bohrmann, Trent D.'
'Neary, Michelle C.'
'Putka, Grace K.'
'Sullivan, Kevin P.'

_publ_section_title
;
 Group VI Metal Carbonyl Complexes of
 Bis((diphenylphosphino)methyl)diphenylborate and an Assessment of Their
 Utility for Template Ligand Syntheses
;
_journal_issue 5
_journal_name_full Organometallics
_journal_page_first 1300
_journal_paper_doi 10.1021/om5001056
_journal_volume 33
_journal_year 2014
_chemical_formula_moiety 'C48 H45 B N O3 P2 W, C8 H16 N, C4 H8 O'
_chemical_formula_sum 'C60 H69 B N2 O4 P2 W'
_chemical_formula_weight 1138.77
_chemical_name_common 13248e
_chemical_name_systematic
; 
 ? 
;
_space_group_IT_number 2
_symmetry_cell_setting triclinic
_symmetry_space_group_name_Hall '-P 1'
_symmetry_space_group_name_H-M 'P -1'
_atom_sites_solution_hydrogens geom
_atom_sites_solution_primary direct
_atom_sites_solution_secondary difmap
_audit_creation_method SHELXL-97
_cell_angle_alpha 98.694(6)
_cell_angle_beta 100.827(6)
_cell_angle_gamma 91.878(6)
_cell_formula_units_Z 4
_cell_length_a 10.5921(8)
_cell_length_b 21.9068(18)
_cell_length_c 23.777(2)
_cell_measurement_reflns_used 2831
_cell_measurement_temperature 173(2)
_cell_measurement_theta_max 68.03
_cell_measurement_theta_min 2.57
_cell_volume 5346.1(8)
_computing_cell_refinement 'Bruker SAINT'
_computing_data_collection 'Bruker APEX2'
_computing_data_reduction 'Bruker SAINT'
_computing_molecular_graphics 'Bruker SHELXTL'
_computing_publication_material 'Bruker SHELXTL'
_computing_structure_refinement 'SHELXL-20108 (Sheldrick 2008)'
_computing_structure_solution 'SHELXS-97 (Sheldrick 2008)'
_diffrn_ambient_temperature 173(2)
_diffrn_measured_fraction_theta_full 0.981
_diffrn_measured_fraction_theta_max 0.981
_diffrn_measurement_device_type 'Bruker D8 Venture Photon-100'
_diffrn_radiation_monochromator 'normal, parabolic mirrors'
_diffrn_radiation_source 'ImuS micro-focus'
_diffrn_radiation_type CuK\a
_diffrn_radiation_wavelength 1.54178
_diffrn_reflns_av_R_equivalents 0.0485
_diffrn_reflns_av_sigmaI/netI 0.0494
_diffrn_reflns_limit_h_max 10
_diffrn_reflns_limit_h_min -12
_diffrn_reflns_limit_k_max 26
_diffrn_reflns_limit_k_min -25
_diffrn_reflns_limit_l_max 28
_diffrn_reflns_limit_l_min -27
_diffrn_reflns_number 66791
_diffrn_reflns_theta_full 68.54
_diffrn_reflns_theta_max 68.54
_diffrn_reflns_theta_min 2.57
_exptl_absorpt_coefficient_mu 4.946
_exptl_absorpt_correction_T_max 0.6930
_exptl_absorpt_correction_T_min 0.4697
_exptl_absorpt_correction_type multi-scan
_exptl_absorpt_process_details 'SADABS (Sheldrick, 2012)'
_exptl_crystal_colour colourless
_exptl_crystal_density_diffrn 1.415
_exptl_crystal_density_method 'not measured'
_exptl_crystal_description Needle
_exptl_crystal_F_000 2336
_exptl_crystal_size_max 0.18
_exptl_crystal_size_mid 0.08
_exptl_crystal_size_min 0.08
_refine_diff_density_max 0.945
_refine_diff_density_min -0.624
_refine_diff_density_rms 0.085
_refine_ls_extinction_method none
_refine_ls_goodness_of_fit_ref 1.051
_refine_ls_hydrogen_treatment constr
_refine_ls_matrix_type full
_refine_ls_number_parameters 1217
_refine_ls_number_reflns 19320
_refine_ls_number_restraints 65
_refine_ls_restrained_S_all 1.050
_refine_ls_R_factor_all 0.0556
_refine_ls_R_factor_gt 0.0374
_refine_ls_shift/su_max 0.003
_refine_ls_shift/su_mean 0.000
_refine_ls_structure_factor_coef Fsqd
_refine_ls_weighting_details 'calc w=1/[\s^2^(Fo^2^)+(0.0443P)^2^+0.7309P] where P=(Fo^2^+2Fc^2^)/3'
_refine_ls_weighting_scheme calc
_refine_ls_wR_factor_gt 0.0858
_refine_ls_wR_factor_ref 0.0913
_reflns_number_gt 14858
_reflns_number_total 19320
_reflns_threshold_expression >2sigma(I)
_cod_data_source_file om5001056_si_003.cif
_cod_data_source_block 13248e
_cod_depositor_comments
;
The following automatic conversions were performed:

'_symmetry_cell_setting' value 'Triclinic' changed to 'triclinic'
according to
/usr/data/users/saulius/crontab/automatic-downloads/current/ACS/lib/dictionaries/cif_core.dic
dictionary named 'cif_core.dic' version 2.4.2 from 2011-04-26.

Automatic conversion script
Id: cif_fix_values 2281 2013-09-26 08:29:07Z andrius 
;
_cod_original_cell_volume 5346.0(7)
_cod_original_sg_symbol_H-M P-1
_cod_database_code 4082667

loop_
_symmetry_equiv_pos_as_xyz
'x, y, z'
'-x, -y, -z'

loop_
_atom_site_label
_atom_site_type_symbol
_atom_site_fract_x
_atom_site_fract_y
_atom_site_fract_z
_atom_site_U_iso_or_equiv
_atom_site_adp_type
_atom_site_occupancy
_atom_site_symmetry_multiplicity
_atom_site_calc_flag
_atom_site_refinement_flags
_atom_site_disorder_assembly
_atom_site_disorder_group
W1A W 0.596508(16) 0.878881(8) 0.639798(7) 0.02820(6) Uani 1 1 d . . .
P1A P 0.65893(9) 0.99406(4) 0.66298(4) 0.0290(2) Uani 1 1 d . A .
P2A P 0.46216(9) 0.90125(4) 0.71699(4) 0.0277(2) Uani 1 1 d . A .
C1A C 0.4452(4) 0.88072(18) 0.57647(18) 0.0353(9) Uani 1 1 d . A .
O1A O 0.3558(3) 0.87824(15) 0.53834(13) 0.0546(8) Uani 1 1 d . . .
C2A C 0.7082(4) 0.8613(2) 0.58270(17) 0.0385(10) Uani 1 1 d . A .
O2A O 0.7763(3) 0.84829(16) 0.54995(13) 0.0550(9) Uani 1 1 d . . .
C3A C 0.5538(4) 0.78936(19) 0.62793(17) 0.0375(10) Uani 1 1 d . A .
O3A O 0.5277(3) 0.73621(13) 0.61912(15) 0.0593(9) Uani 1 1 d . . .
C4A C 0.7588(4) 0.87591(18) 0.70684(17) 0.0347(9) Uani 0.528(11) 1 d PD A 1
N1A N 0.8486(9) 0.8794(6) 0.7439(5) 0.0428(14) Uani 0.528(11) 1 d PD A 1
C5A C 0.9706(7) 0.8803(4) 0.7834(3) 0.066(2) Uani 0.528(11) 1 d PD A 1
H5AA H 1.0356 0.8758 0.7578 0.079 Uiso 0.528(11) 1 calc PR A 1
C6A C 1.0069(13) 0.9407(4) 0.8205(6) 0.085(5) Uani 0.528(11) 1 d PDU A 1
H6AA H 0.9400 0.9511 0.8438 0.102 Uiso 0.528(11) 1 calc PR A 1
H6AB H 1.0109 0.9729 0.7957 0.102 Uiso 0.528(11) 1 calc PR A 1
C7A C 1.1373(12) 0.9409(5) 0.8613(6) 0.092(7) Uani 0.528(11) 1 d PDU A 1
H7AA H 1.2064 0.9406 0.8384 0.110 Uiso 0.528(11) 1 calc PR A 1
H7AB H 1.1508 0.9796 0.8898 0.110 Uiso 0.528(11) 1 calc PR A 1
C8A C 1.1478(13) 0.8875(4) 0.8927(5) 0.126(4) Uani 0.528(11) 1 d PD A 1
H8AA H 1.2373 0.8874 0.9142 0.151 Uiso 0.528(11) 1 calc PR A 1
H8AB H 1.0907 0.8923 0.9214 0.151 Uiso 0.528(11) 1 calc PR A 1
C9A C 1.1130(11) 0.8276(4) 0.8541(5) 0.086(5) Uani 0.528(11) 1 d PDU A 1
H9AA H 1.1108 0.7945 0.8781 0.103 Uiso 0.528(11) 1 calc PR A 1
H9AB H 1.1807 0.8187 0.8309 0.103 Uiso 0.528(11) 1 calc PR A 1
C10A C 0.9829(8) 0.8257(3) 0.8128(4) 0.049(3) Uani 0.528(11) 1 d PDU A 1
H10A H 0.9730 0.7878 0.7834 0.058 Uiso 0.528(11) 1 calc PR A 1
H10B H 0.9130 0.8237 0.8350 0.058 Uiso 0.528(11) 1 calc PR A 1
C4A' C 0.7588(4) 0.87591(18) 0.70684(17) 0.0347(9) Uani 0.472(11) 1 d PD A 2
N1A' N 0.8486(9) 0.8701(7) 0.7415(5) 0.0428(14) Uani 0.472(11) 1 d PD A 2
C5A' C 0.9578(7) 0.8681(5) 0.7877(4) 0.066(2) Uani 0.472(11) 1 d PD A 2
H5AB H 1.0057 0.8324 0.7731 0.079 Uiso 0.472(11) 1 calc PR A 2
C6A' C 1.0496(8) 0.9222(5) 0.7968(3) 0.038(3) Uani 0.472(11) 1 d PDU A 2
H6AC H 1.0050 0.9603 0.8064 0.046 Uiso 0.472(11) 1 calc PR A 2
H6AD H 1.0806 0.9247 0.7604 0.046 Uiso 0.472(11) 1 calc PR A 2
C7A' C 1.1650(8) 0.9191(7) 0.8456(5) 0.068(5) Uani 0.472(11) 1 d PDU A 2
H7AC H 1.2219 0.8877 0.8316 0.081 Uiso 0.472(11) 1 calc PR A 2
H7AD H 1.2148 0.9596 0.8551 0.081 Uiso 0.472(11) 1 calc PR A 2
C8A' C 1.1283(12) 0.9034(7) 0.8988(4) 0.126(4) Uani 0.472(11) 1 d PD A 2
H8AC H 1.0877 0.9391 0.9174 0.151 Uiso 0.472(11) 1 calc PR A 2
H8AD H 1.2070 0.8963 0.9262 0.151 Uiso 0.472(11) 1 calc PR A 2
C9A' C 1.0383(12) 0.8480(6) 0.8879(5) 0.085(6) Uani 0.472(11) 1 d PDU A 2
H9AC H 1.0092 0.8432 0.9242 0.102 Uiso 0.472(11) 1 calc PR A 2
H9AD H 1.0844 0.8110 0.8764 0.102 Uiso 0.472(11) 1 calc PR A 2
C10X C 0.9203(10) 0.8516(7) 0.8404(5) 0.074(5) Uani 0.472(11) 1 d PDU A 2
H10C H 0.8706 0.8111 0.8306 0.089 Uiso 0.472(11) 1 calc PR A 2
H10D H 0.8641 0.8829 0.8550 0.089 Uiso 0.472(11) 1 calc PR A 2
C11A C 0.8133(4) 1.00977(18) 0.64295(19) 0.0390(10) Uani 1 1 d . . .
C12A C 0.9267(4) 1.0198(2) 0.6827(2) 0.0517(12) Uani 1 1 d . A .
H12A H 0.9261 1.0209 0.7227 0.062 Uiso 1 1 calc R . .
C13A C 1.0435(5) 1.0286(2) 0.6646(4) 0.0769(19) Uani 1 1 d . . .
H13A H 1.1218 1.0351 0.6924 0.092 Uiso 1 1 calc R A .
C14A C 1.0450(7) 1.0278(3) 0.6074(4) 0.087(2) Uani 1 1 d . A .
H14A H 1.1244 1.0324 0.5949 0.105 Uiso 1 1 calc R . .
C15A C 0.9329(7) 1.0206(3) 0.5686(3) 0.084(2) Uani 1 1 d . . .
H15A H 0.9338 1.0225 0.5291 0.101 Uiso 1 1 calc R A .
C16A C 0.8178(6) 1.0104(2) 0.5850(2) 0.0642(15) Uani 1 1 d . A .
H16A H 0.7405 1.0038 0.5566 0.077 Uiso 1 1 calc R . .
C17A C 0.5664(4) 1.05182(18) 0.62630(16) 0.0321(9) Uani 1 1 d . . .
C18A C 0.4477(4) 1.03640(19) 0.58995(18) 0.0386(10) Uani 1 1 d . A .
H18A H 0.4103 0.9953 0.5839 0.046 Uiso 1 1 calc R . .
C19A C 0.3834(4) 1.0814(2) 0.5623(2) 0.0473(11) Uani 1 1 d . . .
H19A H 0.3023 1.0706 0.5371 0.057 Uiso 1 1 calc R A .
C20A C 0.4345(5) 1.1404(2) 0.57066(19) 0.0468(11) Uani 1 1 d . A .
H20A H 0.3899 1.1705 0.5513 0.056 Uiso 1 1 calc R . .
C21A C 0.5515(5) 1.1563(2) 0.60744(19) 0.0471(11) Uani 1 1 d . . .
H21A H 0.5865 1.1978 0.6142 0.056 Uiso 1 1 calc R A .
C22A C 0.6183(4) 1.11228(19) 0.63455(18) 0.0389(10) Uani 1 1 d . A .
H22A H 0.7002 1.1234 0.6589 0.047 Uiso 1 1 calc R . .
C23A C 0.6828(4) 1.02344(18) 0.74032(16) 0.0316(9) Uani 1 1 d . . .
H23A H 0.7319 0.9935 0.7615 0.038 Uiso 1 1 calc R A .
H23B H 0.7371 1.0626 0.7482 0.038 Uiso 1 1 calc R . .
C24A C 0.5031(4) 1.10550(18) 0.75572(16) 0.0343(9) Uani 1 1 d . . .
C25A C 0.3784(4) 1.11791(19) 0.7333(2) 0.0461(11) Uani 1 1 d . A .
H25A H 0.3148 1.0844 0.7233 0.055 Uiso 1 1 calc R . .
C26A C 0.3404(5) 1.1761(2) 0.7246(2) 0.0564(13) Uani 1 1 d . . .
H26A H 0.2525 1.1820 0.7102 0.068 Uiso 1 1 calc R A .
C27A C 0.4305(5) 1.2256(2) 0.7368(2) 0.0546(13) Uani 1 1 d . A .
H27A H 0.4064 1.2657 0.7303 0.066 Uiso 1 1 calc R . .
C28A C 0.5554(5) 1.21537(19) 0.7587(2) 0.0507(12) Uani 1 1 d . . .
H28A H 0.6189 1.2488 0.7671 0.061 Uiso 1 1 calc R A .
C29A C 0.5914(4) 1.15710(18) 0.76880(18) 0.0413(10) Uani 1 1 d . A .
H29A H 0.6786 1.1520 0.7851 0.050 Uiso 1 1 calc R . .
C30A C 0.5810(4) 1.04019(17) 0.83813(17) 0.0364(10) Uani 1 1 d . . .
C31A C 0.6969(5) 1.0292(2) 0.87206(18) 0.0502(12) Uani 1 1 d . A .
H31A H 0.7685 1.0210 0.8539 0.060 Uiso 1 1 calc R . .
C32A C 0.7128(6) 1.0298(3) 0.9320(2) 0.0673(16) Uani 1 1 d . . .
H32A H 0.7940 1.0221 0.9536 0.081 Uiso 1 1 calc R A .
C33A C 0.6115(7) 1.0414(2) 0.9595(2) 0.0658(16) Uani 1 1 d . A .
H33A H 0.6212 1.0407 1.0000 0.079 Uiso 1 1 calc R . .
C34A C 0.4960(6) 1.0539(2) 0.9280(2) 0.0606(15) Uani 1 1 d . . .
H34A H 0.4249 1.0622 0.9465 0.073 Uiso 1 1 calc R A .
C35A C 0.4831(5) 1.05456(18) 0.86867(19) 0.0442(11) Uani 1 1 d . A .
H35A H 0.4033 1.0654 0.8480 0.053 Uiso 1 1 calc R . .
C36A C 0.4327(4) 0.98235(16) 0.73783(16) 0.0305(9) Uani 1 1 d . . .
H36A H 0.3849 0.9963 0.7026 0.037 Uiso 1 1 calc R A .
H36B H 0.3731 0.9834 0.7654 0.037 Uiso 1 1 calc R . .
C37A C 0.5144(4) 0.86822(18) 0.78362(17) 0.0327(9) Uani 1 1 d . . .
C38A C 0.4908(5) 0.8944(2) 0.83703(18) 0.0443(11) Uani 1 1 d . A .
H38A H 0.4463 0.9313 0.8405 0.053 Uiso 1 1 calc R . .
C39A C 0.5322(5) 0.8667(2) 0.8859(2) 0.0566(13) Uani 1 1 d . . .
H39A H 0.5171 0.8857 0.9225 0.068 Uiso 1 1 calc R A .
C40A C 0.5939(5) 0.8129(2) 0.8821(2) 0.0553(13) Uani 1 1 d . A .
H40A H 0.6217 0.7946 0.9158 0.066 Uiso 1 1 calc R . .
C41A C 0.6154(5) 0.7854(2) 0.8289(2) 0.0520(12) Uani 1 1 d . . .
H41A H 0.6562 0.7474 0.8256 0.062 Uiso 1 1 calc R A .
C42A C 0.5777(4) 0.8128(2) 0.78050(19) 0.0436(11) Uani 1 1 d . A .
H42A H 0.5950 0.7939 0.7443 0.052 Uiso 1 1 calc R . .
C43A C 0.2973(4) 0.86517(17) 0.69272(16) 0.0304(9) Uani 1 1 d . . .
C44A C 0.2593(4) 0.80922(18) 0.70759(17) 0.0357(9) Uani 1 1 d . A .
H44A H 0.3198 0.7884 0.7315 0.043 Uiso 1 1 calc R . .
C45A C 0.1348(4) 0.78362(19) 0.68800(19) 0.0416(10) Uani 1 1 d . . .
H45A H 0.1110 0.7453 0.6985 0.050 Uiso 1 1 calc R A .
C46A C 0.0453(4) 0.81284(19) 0.65370(19) 0.0422(11) Uani 1 1 d . A .
H46A H -0.0404 0.7952 0.6410 0.051 Uiso 1 1 calc R . .
C47A C 0.0804(4) 0.8680(2) 0.63770(19) 0.0436(11) Uani 1 1 d . . .
H47A H 0.0193 0.8885 0.6138 0.052 Uiso 1 1 calc R A .
C48A C 0.2061(4) 0.89318(18) 0.65679(18) 0.0360(9) Uani 1 1 d . A .
H48A H 0.2303 0.9306 0.6449 0.043 Uiso 1 1 calc R . .
B1A B 0.5518(4) 1.0365(2) 0.76745(18) 0.0302(10) Uani 1 1 d . A .
W1B W 0.849121(17) 0.581655(8) 0.874415(7) 0.03111(6) Uani 1 1 d . . .
P1B P 0.78427(9) 0.46792(4) 0.83809(4) 0.0308(2) Uani 1 1 d . . .
P2B P 0.98575(9) 0.57016(4) 0.79741(4) 0.0295(2) Uani 1 1 d . . .
O1B O 1.0982(3) 0.56943(15) 0.96819(13) 0.0488(8) Uani 1 1 d . . .
O2B O 0.6770(3) 0.59407(17) 0.96843(13) 0.0582(9) Uani 1 1 d . . .
O3B O 0.8974(4) 0.72558(15) 0.90743(18) 0.0737(11) Uani 1 1 d . . .
N1B N 0.5902(4) 0.59274(19) 0.77721(17) 0.0533(10) Uani 1 1 d . . .
C1B C 1.0060(4) 0.57242(18) 0.93332(18) 0.0360(9) Uani 1 1 d . . .
C2B C 0.7407(4) 0.5881(2) 0.93380(18) 0.0408(10) Uani 1 1 d . . .
C3B C 0.8827(4) 0.6728(2) 0.89478(19) 0.0461(11) Uani 1 1 d . . .
C4B C 0.6834(4) 0.58997(19) 0.81085(18) 0.0382(10) Uani 1 1 d . . .
C5B C 0.4690(6) 0.5905(3) 0.7359(2) 0.0669(16) Uani 1 1 d . . .
H5BA H 0.3966 0.5848 0.7566 0.080 Uiso 1 1 calc R . .
C6B C 0.4621(9) 0.5364(4) 0.6879(3) 0.150(5) Uani 1 1 d . . .
H6BA H 0.4699 0.4973 0.7041 0.180 Uiso 1 1 calc R . .
H6BB H 0.5332 0.5408 0.6668 0.180 Uiso 1 1 calc R . .
C7B C 0.3282(10) 0.5354(4) 0.6455(4) 0.165(5) Uani 1 1 d . . .
H7BA H 0.3203 0.5001 0.6134 0.198 Uiso 1 1 calc R . .
H7BB H 0.2575 0.5303 0.6667 0.198 Uiso 1 1 calc R . .
C8B C 0.3182(8) 0.5919(4) 0.6225(3) 0.101(3) Uani 1 1 d . . .
H8BA H 0.2351 0.5908 0.5950 0.121 Uiso 1 1 calc R . .
H8BB H 0.3884 0.5967 0.6010 0.121 Uiso 1 1 calc R . .
C9B C 0.3269(6) 0.6460(3) 0.6706(3) 0.0847(19) Uani 1 1 d . . .
H9BA H 0.2539 0.6426 0.6908 0.102 Uiso 1 1 calc R . .
H9BB H 0.3221 0.6851 0.6543 0.102 Uiso 1 1 calc R . .
C10B C 0.4583(7) 0.6467(3) 0.7149(3) 0.090(2) Uani 1 1 d . . .
H10E H 0.5310 0.6537 0.6955 0.109 Uiso 1 1 calc R . .
H10F H 0.4624 0.6809 0.7477 0.109 Uiso 1 1 calc R . .
C11B C 0.6275(4) 0.44913(19) 0.8560(2) 0.0421(11) Uani 1 1 d . . .
C12B C 0.5156(5) 0.4378(3) 0.8153(3) 0.0706(16) Uani 1 1 d . . .
H12B H 0.5187 0.4364 0.7754 0.085 Uiso 1 1 calc R . .
C13B C 0.3975(6) 0.4283(3) 0.8314(4) 0.103(3) Uani 1 1 d . . .
H13B H 0.3208 0.4203 0.8027 0.123 Uiso 1 1 calc R . .
C14B C 0.3931(7) 0.4306(3) 0.8888(5) 0.103(3) Uani 1 1 d . . .
H14B H 0.3128 0.4246 0.9000 0.124 Uiso 1 1 calc R . .
C15B C 0.5025(7) 0.4413(2) 0.9296(3) 0.081(2) Uani 1 1 d . . .
H15B H 0.4984 0.4426 0.9693 0.098 Uiso 1 1 calc R . .
C16B C 0.6203(5) 0.45033(19) 0.9139(2) 0.0536(13) Uani 1 1 d . . .
H16B H 0.6965 0.4574 0.9429 0.064 Uiso 1 1 calc R . .
C17B C 0.8730(4) 0.40415(18) 0.86481(16) 0.0314(9) Uani 1 1 d . . .
C18B C 0.9888(4) 0.4139(2) 0.90399(18) 0.0419(10) Uani 1 1 d . . .
H18B H 1.0241 0.4550 0.9185 0.050 Uiso 1 1 calc R . .
C19B C 1.0540(5) 0.3642(2) 0.9224(2) 0.0507(12) Uani 1 1 d . . .
H19B H 1.1327 0.3716 0.9499 0.061 Uiso 1 1 calc R . .
C20B C 1.0061(5) 0.3046(2) 0.9013(2) 0.0501(12) Uani 1 1 d . . .
H20B H 1.0515 0.2708 0.9137 0.060 Uiso 1 1 calc R . .
C21B C 0.8902(4) 0.2941(2) 0.86163(19) 0.0432(11) Uani 1 1 d . . .
H21B H 0.8562 0.2530 0.8465 0.052 Uiso 1 1 calc R . .
C22B C 0.8246(4) 0.34340(19) 0.84420(19) 0.0382(10) Uani 1 1 d . . .
H22B H 0.7447 0.3358 0.8176 0.046 Uiso 1 1 calc R . .
C23B C 0.7634(4) 0.44915(18) 0.75917(16) 0.0335(9) Uani 1 1 d . . .
H23C H 0.7084 0.4103 0.7463 0.040 Uiso 1 1 calc R . .
H23D H 0.7159 0.4822 0.7420 0.040 Uiso 1 1 calc R . .
C24B C 0.9376(4) 0.36873(17) 0.73294(16) 0.0314(9) Uani 1 1 d . . .
C25B C 1.0588(4) 0.35114(19) 0.75566(19) 0.0421(10) Uani 1 1 d . . .
H25B H 1.1245 0.3825 0.7730 0.050 Uiso 1 1 calc R . .
C26B C 1.0887(5) 0.2893(2) 0.7543(2) 0.0508(12) Uani 1 1 d . . .
H26B H 1.1733 0.2795 0.7702 0.061 Uiso 1 1 calc R . .
C27B C 0.9956(5) 0.2428(2) 0.7297(2) 0.0511(12) Uani 1 1 d . . .
H27B H 1.0151 0.2007 0.7288 0.061 Uiso 1 1 calc R . .
C28B C 0.8732(5) 0.25792(19) 0.70641(19) 0.0448(11) Uani 1 1 d . . .
H28B H 0.8079 0.2262 0.6896 0.054 Uiso 1 1 calc R . .
C29B C 0.8462(4) 0.31961(18) 0.70770(18) 0.0399(10) Uani 1 1 d . . .
H29B H 0.7620 0.3291 0.6907 0.048 Uiso 1 1 calc R . .
C30B C 0.8712(4) 0.44850(17) 0.66371(18) 0.0394(10) Uani 1 1 d . . .
C31B C 0.7557(5) 0.4618(2) 0.6308(2) 0.0557(13) Uani 1 1 d . . .
H31B H 0.6820 0.4650 0.6483 0.067 Uiso 1 1 calc R . .
C32B C 0.7431(7) 0.4708(3) 0.5728(2) 0.0789(18) Uani 1 1 d . . .
H32B H 0.6629 0.4807 0.5519 0.095 Uiso 1 1 calc R . .
C33B C 0.8478(8) 0.4651(3) 0.5467(2) 0.078(2) Uani 1 1 d . . .
H33B H 0.8400 0.4713 0.5075 0.093 Uiso 1 1 calc R . .
C34B C 0.9641(6) 0.4504(2) 0.5767(2) 0.0630(15) Uani 1 1 d . . .
H34B H 1.0370 0.4467 0.5587 0.076 Uiso 1 1 calc R . .
C35B C 0.9724(5) 0.44141(19) 0.63338(18) 0.0476(12) Uani 1 1 d . . .
H35B H 1.0521 0.4296 0.6532 0.057 Uiso 1 1 calc R . .
C36B C 1.0164(4) 0.49022(17) 0.76969(17) 0.0327(9) Uani 1 1 d . . .
H36C H 1.0808 0.4924 0.7447 0.039 Uiso 1 1 calc R . .
H36D H 1.0577 0.4715 0.8034 0.039 Uiso 1 1 calc R . .
C37B C 0.9353(4) 0.61004(19) 0.73520(18) 0.0401(10) Uani 1 1 d . . .
C38B C 0.9722(5) 0.5931(2) 0.68233(19) 0.0486(12) Uani 1 1 d . . .
H38B H 1.0267 0.5599 0.6777 0.058 Uiso 1 1 calc R . .
C39B C 0.9303(6) 0.6242(2) 0.6357(2) 0.0621(15) Uani 1 1 d . . .
H39B H 0.9556 0.6114 0.5997 0.075 Uiso 1 1 calc R . .
C40B C 0.8540(5) 0.6725(3) 0.6414(2) 0.0636(15) Uani 1 1 d . . .
H40B H 0.8250 0.6932 0.6095 0.076 Uiso 1 1 calc R . .
C41B C 0.8195(5) 0.6908(3) 0.6937(3) 0.0626(15) Uani 1 1 d . . .
H41B H 0.7677 0.7251 0.6982 0.075 Uiso 1 1 calc R . .
C42B C 0.8587(4) 0.6604(2) 0.7401(2) 0.0498(12) Uani 1 1 d . . .
H42B H 0.8331 0.6739 0.7759 0.060 Uiso 1 1 calc R . .
C43B C 1.1493(4) 0.60708(18) 0.82535(16) 0.0331(9) Uani 1 1 d . . .
C44B C 1.1826(4) 0.66711(19) 0.81874(18) 0.0422(10) Uani 1 1 d . . .
H44B H 1.1199 0.6905 0.7990 0.051 Uiso 1 1 calc R . .
C45B C 1.3072(4) 0.6933(2) 0.8407(2) 0.0479(12) Uani 1 1 d . . .
H45B H 1.3286 0.7343 0.8358 0.057 Uiso 1 1 calc R . .
C46B C 1.3995(4) 0.6601(2) 0.86948(19) 0.0455(11) Uani 1 1 d . . .
H46B H 1.4847 0.6778 0.8837 0.055 Uiso 1 1 calc R . .
C47B C 1.3672(4) 0.6015(2) 0.87730(19) 0.0434(11) Uani 1 1 d . . .
H47B H 1.4303 0.5786 0.8976 0.052 Uiso 1 1 calc R . .
C48B C 1.2439(4) 0.5750(2) 0.85605(18) 0.0397(10) Uani 1 1 d . . .
H48B H 1.2231 0.5344 0.8624 0.048 Uiso 1 1 calc R . .
B1B B 0.8956(5) 0.4407(2) 0.7323(2) 0.0333(10) Uani 1 1 d . . .
C49A C 0.3212(6) 0.7951(2) 1.0653(3) 0.0721(16) Uani 1 1 d . . .
H49A H 0.2881 0.7903 1.1008 0.087 Uiso 1 1 calc R . .
H49B H 0.3652 0.8368 1.0707 0.087 Uiso 1 1 calc R . .
C50A C 0.2142(7) 0.7852(3) 1.0127(3) 0.094(2) Uani 1 1 d . . .
H50A H 0.1319 0.7976 1.0236 0.113 Uiso 1 1 calc R . .
H50B H 0.2336 0.8100 0.9835 0.113 Uiso 1 1 calc R . .
C51A C 0.2050(6) 0.7180(3) 0.9888(2) 0.0710(16) Uani 1 1 d . . .
H51A H 0.1221 0.6984 0.9925 0.085 Uiso 1 1 calc R . .
H51B H 0.2111 0.7118 0.9473 0.085 Uiso 1 1 calc R . .
C52A C 0.3144(6) 0.6909(2) 1.0233(2) 0.0694(17) Uani 1 1 d . . .
H52A H 0.3539 0.6603 0.9979 0.083 Uiso 1 1 calc R . .
H52B H 0.2850 0.6701 1.0531 0.083 Uiso 1 1 calc R . .
N2A N 0.4107(4) 0.7451(2) 1.05162(17) 0.0618(12) Uani 1 1 d . . .
C53A C 0.4923(7) 0.7650(4) 1.0119(3) 0.105(3) Uani 1 1 d . . .
H53A H 0.4548 0.7482 0.9709 0.126 Uiso 1 1 calc R . .
H53B H 0.5017 0.8107 1.0164 0.126 Uiso 1 1 calc R . .
C54A C 0.6133(9) 0.7400(5) 1.0298(5) 0.152(4) Uani 1 1 d . . .
H54A H 0.6842 0.7674 1.0239 0.182 Uiso 1 1 calc R . .
H54B H 0.6165 0.6987 1.0068 0.182 Uiso 1 1 calc R . .
C55A C 0.6273(9) 0.7351(5) 1.0913(5) 0.161(5) Uani 1 1 d . . .
H55A H 0.6670 0.6961 1.0989 0.194 Uiso 1 1 calc R . .
H55B H 0.6836 0.7702 1.1152 0.194 Uiso 1 1 calc R . .
C56A C 0.5008(9) 0.7360(4) 1.1059(3) 0.122(4) Uani 1 1 d . . .
H56A H 0.4978 0.7702 1.1378 0.146 Uiso 1 1 calc R . .
H56B H 0.4779 0.6964 1.1180 0.146 Uiso 1 1 calc R . .
C49B C 0.0698(8) 0.7405(6) 0.5169(3) 0.165(5) Uani 1 1 d . . .
H49C H 0.0452 0.7799 0.5371 0.198 Uiso 1 1 calc R . .
H49D H 0.0025 0.7079 0.5163 0.198 Uiso 1 1 calc R . .
C50B C 0.1814(11) 0.7259(5) 0.5447(3) 0.171(6) Uani 1 1 d . . .
H50C H 0.1680 0.6899 0.5640 0.205 Uiso 1 1 calc R . .
H50D H 0.2201 0.7611 0.5749 0.205 Uiso 1 1 calc R . .
C51B C 0.2696(8) 0.7107(4) 0.5045(3) 0.121(3) Uani 1 1 d . . .
H51C H 0.3475 0.7395 0.5156 0.145 Uiso 1 1 calc R . .
H51D H 0.2965 0.6680 0.5052 0.145 Uiso 1 1 calc R . .
C52B C 0.2026(6) 0.7165(4) 0.4488(3) 0.100(2) Uani 1 1 d . . .
H52C H 0.1825 0.6753 0.4243 0.120 Uiso 1 1 calc R . .
H52D H 0.2550 0.7422 0.4297 0.120 Uiso 1 1 calc R . .
N2B N 0.0797(4) 0.7471(2) 0.45669(18) 0.0674(13) Uani 1 1 d . . .
C53B C -0.0358(5) 0.7169(2) 0.4144(2) 0.0618(14) Uani 1 1 d . . .
H53C H -0.0643 0.6778 0.4257 0.074 Uiso 1 1 calc R . .
H53D H -0.0170 0.7079 0.3748 0.074 Uiso 1 1 calc R . .
C54B C -0.1370(5) 0.7634(2) 0.4170(3) 0.0658(15) Uani 1 1 d . . .
H54C H -0.1885 0.7567 0.4464 0.079 Uiso 1 1 calc R . .
H54D H -0.1956 0.7606 0.3788 0.079 Uiso 1 1 calc R . .
C55B C -0.0613(6) 0.8259(3) 0.4335(3) 0.0752(17) Uani 1 1 d . . .
H55C H -0.0785 0.8502 0.4013 0.090 Uiso 1 1 calc R . .
H55D H -0.0855 0.8499 0.4682 0.090 Uiso 1 1 calc R . .
C56B C 0.0796(6) 0.8119(3) 0.4461(3) 0.090(2) Uani 1 1 d . . .
H56C H 0.1203 0.8165 0.4126 0.109 Uiso 1 1 calc R . .
H56D H 0.1270 0.8401 0.4806 0.109 Uiso 1 1 calc R . .

loop_
_atom_site_aniso_label
_atom_site_aniso_U_11
_atom_site_aniso_U_22
_atom_site_aniso_U_33
_atom_site_aniso_U_23
_atom_site_aniso_U_13
_atom_site_aniso_U_12
W1A 0.02471(11) 0.03031(10) 0.02721(10) -0.00083(7) 0.00330(7) 0.00212(7)
P1A 0.0228(5) 0.0319(5) 0.0312(5) 0.0013(4) 0.0054(4) -0.0001(4)
P2A 0.0236(5) 0.0276(5) 0.0295(5) -0.0002(4) 0.0035(4) -0.0004(4)
C1A 0.034(2) 0.033(2) 0.037(2) 0.0000(18) 0.0061(19) 0.0035(17)
O1A 0.043(2) 0.065(2) 0.0444(19) -0.0012(16) -0.0137(16) 0.0037(16)
C2A 0.034(2) 0.045(2) 0.032(2) 0.0034(19) -0.0038(19) 0.0062(19)
O2A 0.0410(19) 0.088(2) 0.0371(17) 0.0003(17) 0.0144(15) 0.0208(17)
C3A 0.034(2) 0.039(2) 0.035(2) 0.0002(19) -0.0010(18) 0.0080(18)
O3A 0.076(2) 0.0276(17) 0.066(2) 0.0017(15) -0.0017(19) -0.0021(15)
C4A 0.030(2) 0.037(2) 0.036(2) -0.0014(18) 0.0065(19) 0.0061(17)
N1A 0.033(2) 0.046(4) 0.042(2) -0.002(2) -0.0060(18) 0.008(2)
C5A 0.055(4) 0.067(5) 0.057(4) -0.002(3) -0.028(3) 0.012(3)
C6A 0.103(11) 0.056(7) 0.072(9) 0.009(7) -0.041(8) 0.007(7)
C7A 0.088(11) 0.062(8) 0.093(11) -0.005(8) -0.049(9) 0.005(7)
C8A 0.101(7) 0.172(11) 0.086(6) 0.063(7) -0.049(5) -0.059(7)
C9A 0.086(10) 0.062(7) 0.088(9) 0.005(7) -0.034(8) 0.033(6)
C10A 0.051(6) 0.041(5) 0.049(6) 0.011(4) -0.006(5) 0.006(4)
C4A' 0.030(2) 0.037(2) 0.036(2) -0.0014(18) 0.0065(19) 0.0061(17)
N1A' 0.033(2) 0.046(4) 0.042(2) -0.002(2) -0.0060(18) 0.008(2)
C5A' 0.055(4) 0.067(5) 0.057(4) -0.002(3) -0.028(3) 0.012(3)
C6A' 0.029(5) 0.044(6) 0.039(6) 0.002(5) 0.007(4) -0.004(4)
C7A' 0.036(7) 0.082(11) 0.077(9) 0.012(8) -0.007(6) -0.013(7)
C8A' 0.101(7) 0.172(11) 0.086(6) 0.063(7) -0.049(5) -0.059(7)
C9A' 0.072(10) 0.101(11) 0.072(9) 0.060(9) -0.042(7) -0.036(8)
C10X 0.056(8) 0.092(10) 0.066(8) 0.035(8) -0.021(7) -0.036(7)
C11A 0.030(2) 0.033(2) 0.055(3) 0.002(2) 0.016(2) 0.0043(17)
C12A 0.031(3) 0.046(3) 0.081(4) 0.016(3) 0.013(2) 0.001(2)
C13A 0.027(3) 0.057(3) 0.151(7) 0.024(4) 0.024(4) 0.003(2)
C14A 0.061(4) 0.061(4) 0.170(8) 0.040(4) 0.078(5) 0.020(3)
C15A 0.081(5) 0.087(4) 0.105(5) 0.013(4) 0.070(4) 0.013(4)
C16A 0.064(4) 0.070(3) 0.064(3) -0.003(3) 0.038(3) 0.004(3)
C17A 0.032(2) 0.036(2) 0.029(2) 0.0032(17) 0.0098(17) 0.0048(17)
C18A 0.033(2) 0.034(2) 0.044(2) 0.0022(19) -0.0002(19) -0.0007(18)
C19A 0.039(3) 0.052(3) 0.045(3) 0.005(2) -0.005(2) 0.005(2)
C20A 0.050(3) 0.049(3) 0.039(2) 0.008(2) 0.000(2) 0.013(2)
C21A 0.059(3) 0.034(2) 0.048(3) 0.011(2) 0.007(2) -0.002(2)
C22A 0.033(2) 0.040(2) 0.040(2) 0.0059(19) 0.0006(19) -0.0023(18)
C23A 0.025(2) 0.036(2) 0.029(2) 0.0010(17) -0.0014(16) -0.0011(16)
C24A 0.037(2) 0.034(2) 0.029(2) -0.0024(17) 0.0060(18) -0.0032(17)
C25A 0.034(3) 0.033(2) 0.066(3) 0.000(2) 0.004(2) 0.0010(18)
C26A 0.051(3) 0.048(3) 0.065(3) 0.004(2) 0.001(3) 0.014(2)
C27A 0.073(4) 0.033(2) 0.059(3) 0.004(2) 0.017(3) 0.008(2)
C28A 0.061(3) 0.029(2) 0.059(3) -0.005(2) 0.017(3) -0.009(2)
C29A 0.040(3) 0.035(2) 0.044(3) -0.0052(19) 0.009(2) -0.0045(18)
C30A 0.043(3) 0.027(2) 0.034(2) -0.0042(17) 0.0042(19) -0.0086(17)
C31A 0.053(3) 0.059(3) 0.031(2) -0.001(2) -0.002(2) -0.007(2)
C32A 0.079(4) 0.070(4) 0.041(3) 0.005(3) -0.013(3) -0.010(3)
C33A 0.100(5) 0.059(3) 0.035(3) -0.003(2) 0.019(3) -0.023(3)
C34A 0.090(4) 0.044(3) 0.047(3) -0.010(2) 0.031(3) -0.018(3)
C35A 0.057(3) 0.034(2) 0.041(2) -0.0012(19) 0.015(2) -0.005(2)
C36A 0.027(2) 0.032(2) 0.031(2) 0.0004(17) 0.0065(17) 0.0000(16)
C37A 0.023(2) 0.036(2) 0.036(2) 0.0054(18) 0.0009(17) -0.0044(16)
C38A 0.057(3) 0.039(2) 0.037(2) 0.004(2) 0.011(2) -0.006(2)
C39A 0.078(4) 0.056(3) 0.033(3) 0.004(2) 0.010(2) -0.015(3)
C40A 0.052(3) 0.064(3) 0.050(3) 0.023(3) 0.000(2) -0.010(3)
C41A 0.042(3) 0.067(3) 0.052(3) 0.026(3) 0.008(2) 0.010(2)
C42A 0.039(3) 0.052(3) 0.042(3) 0.012(2) 0.007(2) 0.011(2)
C43A 0.026(2) 0.032(2) 0.032(2) -0.0013(17) 0.0066(17) -0.0005(16)
C44A 0.032(2) 0.036(2) 0.038(2) 0.0059(18) 0.0031(18) 0.0009(17)
C45A 0.040(3) 0.035(2) 0.048(3) 0.005(2) 0.008(2) -0.0082(19)
C46A 0.028(2) 0.043(2) 0.051(3) -0.004(2) 0.007(2) -0.0056(19)
C47A 0.030(2) 0.044(2) 0.052(3) 0.001(2) 0.000(2) 0.0019(19)
C48A 0.028(2) 0.031(2) 0.046(2) 0.0053(19) -0.0006(19) -0.0025(17)
B1A 0.032(3) 0.030(2) 0.026(2) -0.0031(18) 0.0057(19) -0.0010(18)
W1B 0.02647(11) 0.03301(10) 0.03062(11) -0.00180(8) 0.00334(8) -0.00032(8)
P1B 0.0234(5) 0.0325(5) 0.0350(5) 0.0023(4) 0.0043(4) -0.0005(4)
P2B 0.0273(5) 0.0295(5) 0.0294(5) 0.0013(4) 0.0027(4) -0.0024(4)
O1B 0.0345(18) 0.065(2) 0.0391(17) 0.0003(15) -0.0066(15) 0.0013(15)
O2B 0.0403(19) 0.086(2) 0.0442(19) -0.0093(17) 0.0161(16) -0.0049(17)
O3B 0.085(3) 0.0277(18) 0.095(3) -0.0038(18) -0.007(2) 0.0017(17)
N1B 0.042(2) 0.060(3) 0.049(2) -0.005(2) -0.005(2) 0.0169(19)
C1B 0.036(3) 0.037(2) 0.034(2) -0.0001(18) 0.009(2) -0.0039(18)
C2B 0.029(2) 0.051(3) 0.033(2) -0.007(2) -0.0066(19) -0.0053(19)
C3B 0.040(3) 0.051(3) 0.041(3) 0.003(2) -0.008(2) 0.009(2)
C4B 0.033(3) 0.040(2) 0.038(2) -0.0067(19) 0.009(2) 0.0047(19)
C5B 0.071(4) 0.065(3) 0.056(3) -0.007(3) 0.000(3) 0.025(3)
C6B 0.168(9) 0.110(6) 0.116(6) -0.047(5) -0.076(6) 0.072(6)
C7B 0.165(9) 0.077(5) 0.182(9) -0.038(6) -0.105(8) 0.031(5)
C8B 0.116(6) 0.130(6) 0.046(3) 0.010(4) -0.016(4) 0.058(5)
C9B 0.083(5) 0.097(5) 0.072(4) 0.026(4) -0.003(4) 0.024(4)
C10B 0.106(6) 0.087(5) 0.064(4) 0.012(4) -0.016(4) -0.014(4)
C11B 0.027(2) 0.034(2) 0.067(3) 0.005(2) 0.015(2) 0.0028(17)
C12B 0.033(3) 0.083(4) 0.097(4) 0.018(3) 0.013(3) -0.002(3)
C13B 0.027(3) 0.097(5) 0.186(9) 0.037(6) 0.014(4) -0.002(3)
C14B 0.052(4) 0.073(4) 0.218(10) 0.061(5) 0.078(6) 0.021(3)
C15B 0.085(5) 0.052(3) 0.139(6) 0.035(4) 0.082(5) 0.024(3)
C16B 0.052(3) 0.035(2) 0.086(4) 0.017(2) 0.038(3) 0.004(2)
C17B 0.028(2) 0.041(2) 0.027(2) 0.0065(17) 0.0074(17) 0.0010(17)
C18B 0.037(3) 0.044(2) 0.040(2) -0.002(2) 0.003(2) 0.0059(19)
C19B 0.044(3) 0.061(3) 0.042(3) 0.005(2) -0.001(2) 0.015(2)
C20B 0.054(3) 0.055(3) 0.048(3) 0.021(2) 0.015(2) 0.017(2)
C21B 0.045(3) 0.043(2) 0.048(3) 0.014(2) 0.018(2) 0.003(2)
C22B 0.027(2) 0.042(2) 0.048(3) 0.013(2) 0.0098(19) 0.0016(18)
C23B 0.032(2) 0.030(2) 0.036(2) 0.0040(17) 0.0001(18) 0.0028(16)
C24B 0.036(2) 0.030(2) 0.028(2) 0.0026(17) 0.0085(17) -0.0010(17)
C25B 0.037(3) 0.037(2) 0.050(3) -0.001(2) 0.009(2) 0.0026(19)
C26B 0.045(3) 0.044(3) 0.061(3) 0.004(2) 0.004(2) 0.014(2)
C27B 0.066(3) 0.032(2) 0.057(3) 0.006(2) 0.016(3) 0.012(2)
C28B 0.057(3) 0.031(2) 0.046(3) 0.001(2) 0.015(2) -0.007(2)
C29B 0.044(3) 0.034(2) 0.041(2) 0.0005(19) 0.010(2) -0.0015(18)
C30B 0.052(3) 0.026(2) 0.035(2) -0.0026(18) 0.003(2) -0.0060(18)
C31B 0.059(3) 0.059(3) 0.042(3) 0.007(2) -0.004(2) -0.009(2)
C32B 0.097(5) 0.079(4) 0.049(3) 0.018(3) -0.018(3) -0.012(4)
C33B 0.139(6) 0.056(3) 0.032(3) 0.005(3) 0.007(4) -0.014(4)
C34B 0.104(5) 0.041(3) 0.042(3) -0.003(2) 0.020(3) -0.007(3)
C35B 0.070(3) 0.036(2) 0.035(2) -0.0017(19) 0.012(2) -0.003(2)
C36B 0.030(2) 0.033(2) 0.034(2) 0.0015(17) 0.0082(17) 0.0000(17)
C37B 0.038(3) 0.041(2) 0.037(2) 0.0045(19) -0.0015(19) -0.0090(19)
C38B 0.065(3) 0.031(2) 0.044(3) 0.002(2) 0.005(2) -0.013(2)
C39B 0.098(4) 0.044(3) 0.040(3) 0.013(2) 0.002(3) -0.025(3)
C40B 0.066(4) 0.058(3) 0.059(3) 0.030(3) -0.020(3) -0.021(3)
C41B 0.044(3) 0.065(3) 0.078(4) 0.034(3) -0.008(3) 0.003(2)
C42B 0.043(3) 0.054(3) 0.054(3) 0.017(2) 0.006(2) 0.004(2)
C43B 0.030(2) 0.039(2) 0.029(2) -0.0007(17) 0.0083(17) -0.0022(17)
C44B 0.041(3) 0.040(2) 0.043(3) 0.005(2) 0.005(2) -0.0072(19)
C45B 0.046(3) 0.043(3) 0.050(3) 0.000(2) 0.009(2) -0.015(2)
C46B 0.028(2) 0.063(3) 0.039(2) -0.006(2) 0.006(2) -0.014(2)
C47B 0.030(2) 0.055(3) 0.043(3) 0.002(2) 0.005(2) 0.000(2)
C48B 0.035(3) 0.040(2) 0.043(2) 0.005(2) 0.005(2) 0.0000(19)
B1B 0.036(3) 0.030(2) 0.032(2) 0.0022(19) 0.006(2) -0.0009(19)
C49A 0.087(4) 0.041(3) 0.082(4) 0.002(3) 0.007(3) -0.003(3)
C50A 0.083(5) 0.082(5) 0.106(5) 0.015(4) -0.015(4) 0.017(4)
C51A 0.071(4) 0.080(4) 0.057(3) -0.004(3) 0.014(3) -0.017(3)
C52A 0.114(5) 0.045(3) 0.056(3) 0.006(3) 0.034(3) 0.012(3)
N2A 0.054(3) 0.093(3) 0.041(2) 0.019(2) 0.008(2) 0.011(2)
C53A 0.084(5) 0.170(8) 0.055(4) -0.004(4) 0.020(4) -0.031(5)
C54A 0.096(7) 0.186(10) 0.205(11) 0.078(9) 0.058(7) 0.071(7)
C55A 0.090(7) 0.175(10) 0.206(11) 0.121(9) -0.072(7) -0.044(6)
C56A 0.151(8) 0.176(8) 0.038(3) 0.016(4) 0.005(4) 0.102(7)
C49B 0.081(6) 0.384(17) 0.033(3) 0.039(6) 0.010(3) 0.047(8)
C50B 0.254(13) 0.221(11) 0.062(5) 0.046(6) 0.046(7) 0.169(11)
C51B 0.127(7) 0.139(7) 0.072(5) -0.023(5) -0.025(4) 0.086(6)
C52B 0.066(4) 0.168(8) 0.079(5) 0.038(5) 0.024(4) 0.049(5)
N2B 0.058(3) 0.098(4) 0.047(2) 0.014(2) 0.008(2) 0.021(3)
C53B 0.072(4) 0.055(3) 0.057(3) 0.000(3) 0.018(3) -0.007(3)
C54B 0.049(3) 0.071(4) 0.075(4) 0.016(3) 0.005(3) 0.000(3)
C55B 0.072(4) 0.055(3) 0.101(5) 0.009(3) 0.027(4) 0.005(3)
C56B 0.064(4) 0.081(4) 0.115(6) -0.026(4) 0.028(4) -0.016(3)

loop_
_atom_type_symbol
_atom_type_description
_atom_type_scat_dispersion_real
_atom_type_scat_dispersion_imag
_atom_type_scat_source
C C 0.0181 0.0091 'International Tables Vol C Tables 4.2.6.8 and 6.1.1.4'
H H 0.0000 0.0000 'International Tables Vol C Tables 4.2.6.8 and 6.1.1.4'
B B 0.0090 0.0039 'International Tables Vol C Tables 4.2.6.8 and 6.1.1.4'
N N 0.0311 0.0180 'International Tables Vol C Tables 4.2.6.8 and 6.1.1.4'
O O 0.0492 0.0322 'International Tables Vol C Tables 4.2.6.8 and 6.1.1.4'
P P 0.2955 0.4335 'International Tables Vol C Tables 4.2.6.8 and 6.1.1.4'
W W -5.4734 5.5774 'International Tables Vol C Tables 4.2.6.8 and 6.1.1.4'

loop_
_geom_angle_atom_site_label_1
_geom_angle_atom_site_label_2
_geom_angle_atom_site_label_3
_geom_angle
C3A W1A C2A 87.00(18)
C3A W1A C1A 85.43(16)
C2A W1A C1A 90.63(16)
C3A W1A C4A 94.04(16)
C2A W1A C4A 88.87(16)
C1A W1A C4A 179.30(15)
C3A W1A P2A 93.16(12)
C2A W1A P2A 177.26(12)
C1A W1A P2A 92.10(12)
C4A W1A P2A 88.39(10)
C3A W1A P1A 175.71(12)
C2A W1A P1A 94.97(13)
C1A W1A P1A 98.34(11)
C4A W1A P1A 82.20(11)
P2A W1A P1A 84.69(3)
C23A P1A C11A 105.18(19)
C23A P1A C17A 105.76(17)
C11A P1A C17A 98.40(19)
C23A P1A W1A 112.39(13)
C11A P1A W1A 110.05(13)
C17A P1A W1A 123.00(13)
C36A P2A C37A 108.10(18)
C36A P2A C43A 102.18(17)
C37A P2A C43A 100.69(18)
C36A P2A W1A 116.01(13)
C37A P2A W1A 116.03(13)
C43A P2A W1A 111.91(12)
O1A C1A W1A 176.2(3)
O2A C2A W1A 176.7(4)
O3A C3A W1A 178.0(4)
N1A C4A W1A 174.6(7)
C4A N1A C5A 171.5(13)
N1A C5A C10A 112.9(4)
N1A C5A C6A 112.8(4)
C10A C5A C6A 116.3(6)
N1A C5A H5AA 104.5
C10A C5A H5AA 104.5
C6A C5A H5AA 104.5
C5A C6A C7A 111.9(6)
C5A C6A H6AA 109.2
C7A C6A H6AA 109.2
C5A C6A H6AB 109.2
C7A C6A H6AB 109.2
H6AA C6A H6AB 107.9
C8A C7A C6A 112.9(6)
C8A C7A H7AA 109.0
C6A C7A H7AA 109.0
C8A C7A H7AB 109.0
C6A C7A H7AB 109.0
H7AA C7A H7AB 107.8
C9A C8A C7A 113.2(8)
C9A C8A H8AA 108.9
C7A C8A H8AA 108.9
C9A C8A H8AB 108.9
C7A C8A H8AB 108.9
H8AA C8A H8AB 107.8
C8A C9A C10A 113.4(6)
C8A C9A H9AA 108.9
C10A C9A H9AA 108.9
C8A C9A H9AB 108.9
C10A C9A H9AB 108.9
H9AA C9A H9AB 107.7
C5A C10A C9A 111.8(6)
C5A C10A H10A 109.3
C9A C10A H10A 109.3
C5A C10A H10B 109.3
C9A C10A H10B 109.3
H10A C10A H10B 107.9
N1A' C5A' C6A' 112.7(4)
N1A' C5A' C10X 112.8(4)
C6A' C5A' C10X 115.8(6)
N1A' C5A' H5AB 104.7
C6A' C5A' H5AB 104.7
C10X C5A' H5AB 104.7
C5A' C6A' C7A' 112.0(5)
C5A' C6A' H6AC 109.2
C7A' C6A' H6AC 109.2
C5A' C6A' H6AD 109.2
C7A' C6A' H6AD 109.2
H6AC C6A' H6AD 107.9
C8A' C7A' C6A' 113.4(6)
C8A' C7A' H7AC 108.9
C6A' C7A' H7AC 108.9
C8A' C7A' H7AD 108.9
C6A' C7A' H7AD 108.9
H7AC C7A' H7AD 107.7
C7A' C8A' C9A' 113.2(9)
C7A' C8A' H8AC 108.9
C9A' C8A' H8AC 108.9
C7A' C8A' H8AD 108.9
C9A' C8A' H8AD 108.9
H8AC C8A' H8AD 107.8
C8A' C9A' C10X 112.7(6)
C8A' C9A' H9AC 109.0
C10X C9A' H9AC 109.0
C8A' C9A' H9AD 109.0
C10X C9A' H9AD 109.0
H9AC C9A' H9AD 107.8
C5A' C10X C9A' 111.5(6)
C5A' C10X H10C 109.3
C9A' C10X H10C 109.3
C5A' C10X H10D 109.3
C9A' C10X H10D 109.3
H10C C10X H10D 108.0
C12A C11A C16A 118.1(4)
C12A C11A P1A 122.7(4)
C16A C11A P1A 119.2(4)
C11A C12A C13A 120.4(5)
C11A C12A H12A 119.8
C13A C12A H12A 119.8
C14A C13A C12A 120.1(6)
C14A C13A H13A 119.9
C12A C13A H13A 119.9
C15A C14A C13A 119.4(5)
C15A C14A H14A 120.3
C13A C14A H14A 120.3
C14A C15A C16A 121.5(6)
C14A C15A H15A 119.2
C16A C15A H15A 119.2
C15A C16A C11A 120.3(6)
C15A C16A H16A 119.8
C11A C16A H16A 119.8
C18A C17A C22A 118.9(4)
C18A C17A P1A 122.0(3)
C22A C17A P1A 119.1(3)
C17A C18A C19A 119.6(4)
C17A C18A H18A 120.2
C19A C18A H18A 120.2
C20A C19A C18A 121.1(4)
C20A C19A H19A 119.4
C18A C19A H19A 119.4
C19A C20A C21A 119.5(4)
C19A C20A H20A 120.2
C21A C20A H20A 120.2
C20A C21A C22A 120.5(4)
C20A C21A H21A 119.8
C22A C21A H21A 119.8
C21A C22A C17A 120.3(4)
C21A C22A H22A 119.9
C17A C22A H22A 119.9
B1A C23A P1A 116.7(3)
B1A C23A H23A 108.1
P1A C23A H23A 108.1
B1A C23A H23B 108.1
P1A C23A H23B 108.1
H23A C23A H23B 107.3
C25A C24A C29A 114.6(4)
C25A C24A B1A 125.3(4)
C29A C24A B1A 120.2(4)
C24A C25A C26A 123.9(4)
C24A C25A H25A 118.0
C26A C25A H25A 118.0
C27A C26A C25A 119.9(5)
C27A C26A H26A 120.1
C25A C26A H26A 120.1
C28A C27A C26A 118.2(4)
C28A C27A H27A 120.9
C26A C27A H27A 120.9
C27A C28A C29A 121.3(4)
C27A C28A H28A 119.3
C29A C28A H28A 119.3
C28A C29A C24A 122.1(4)
C28A C29A H29A 118.9
C24A C29A H29A 118.9
C31A C30A C35A 114.7(4)
C31A C30A B1A 125.9(4)
C35A C30A B1A 119.4(4)
C30A C31A C32A 122.7(5)
C30A C31A H31A 118.6
C32A C31A H31A 118.6
C33A C32A C31A 120.2(5)
C33A C32A H32A 119.9
C31A C32A H32A 119.9
C32A C33A C34A 119.1(5)
C32A C33A H33A 120.5
C34A C33A H33A 120.5
C33A C34A C35A 119.8(5)
C33A C34A H34A 120.1
C35A C34A H34A 120.1
C30A C35A C34A 123.3(5)
C30A C35A H35A 118.3
C34A C35A H35A 118.3
B1A C36A P2A 122.6(3)
B1A C36A H36A 106.7
P2A C36A H36A 106.7
B1A C36A H36B 106.7
P2A C36A H36B 106.7
H36A C36A H36B 106.6
C38A C37A C42A 117.7(4)
C38A C37A P2A 123.0(3)
C42A C37A P2A 119.2(3)
C37A C38A C39A 120.2(4)
C37A C38A H38A 119.9
C39A C38A H38A 119.9
C40A C39A C38A 121.2(4)
C40A C39A H39A 119.4
C38A C39A H39A 119.4
C39A C40A C41A 119.2(5)
C39A C40A H40A 120.4
C41A C40A H40A 120.4
C42A C41A C40A 120.2(5)
C42A C41A H41A 119.9
C40A C41A H41A 119.9
C41A C42A C37A 121.3(4)
C41A C42A H42A 119.3
C37A C42A H42A 119.3
C48A C43A C44A 117.3(4)
C48A C43A P2A 119.8(3)
C44A C43A P2A 122.9(3)
C45A C44A C43A 120.9(4)
C45A C44A H44A 119.6
C43A C44A H44A 119.6
C46A C45A C44A 120.8(4)
C46A C45A H45A 119.6
C44A C45A H45A 119.6
C45A C46A C47A 119.6(4)
C45A C46A H46A 120.2
C47A C46A H46A 120.2
C46A C47A C48A 119.4(4)
C46A C47A H47A 120.3
C48A C47A H47A 120.3
C43A C48A C47A 121.9(4)
C43A C48A H48A 119.1
C47A C48A H48A 119.1
C30A B1A C23A 111.6(3)
C30A B1A C24A 105.4(3)
C23A B1A C24A 109.1(3)
C30A B1A C36A 109.2(3)
C23A B1A C36A 111.8(3)
C24A B1A C36A 109.5(3)
C2B W1B C3B 86.97(19)
C2B W1B C1B 91.46(16)
C3B W1B C1B 88.48(17)
C2B W1B C4B 89.23(16)
C3B W1B C4B 92.39(16)
C1B W1B C4B 178.92(15)
C2B W1B P2B 178.38(12)
C3B W1B P2B 94.63(14)
C1B W1B P2B 88.83(11)
C4B W1B P2B 90.45(11)
C2B W1B P1B 93.77(13)
C3B W1B P1B 172.80(12)
C1B W1B P1B 98.66(12)
C4B W1B P1B 80.46(11)
P2B W1B P1B 84.61(3)
C23B P1B C17B 104.18(17)
C23B P1B C11B 106.4(2)
C17B P1B C11B 98.95(19)
C23B P1B W1B 111.90(13)
C17B P1B W1B 124.28(13)
C11B P1B W1B 109.34(13)
C37B P2B C36B 108.14(19)
C37B P2B C43B 100.15(19)
C36B P2B C43B 103.14(18)
C37B P2B W1B 116.57(15)
C36B P2B W1B 115.28(13)
C43B P2B W1B 111.72(12)
C4B N1B C5B 174.5(5)
O1B C1B W1B 177.4(3)
O2B C2B W1B 177.7(4)
O3B C3B W1B 177.2(4)
N1B C4B W1B 177.1(4)
C10B C5B N1B 109.0(5)
C10B C5B C6B 112.1(6)
N1B C5B C6B 110.0(5)
C10B C5B H5BA 108.6
N1B C5B H5BA 108.6
C6B C5B H5BA 108.6
C5B C6B C7B 107.7(6)
C5B C6B H6BA 110.2
C7B C6B H6BA 110.2
C5B C6B H6BB 110.2
C7B C6B H6BB 110.2
H6BA C6B H6BB 108.5
C8B C7B C6B 109.6(8)
C8B C7B H7BA 109.8
C6B C7B H7BA 109.8
C8B C7B H7BB 109.8
C6B C7B H7BB 109.8
H7BA C7B H7BB 108.2
C7B C8B C9B 110.4(6)
C7B C8B H8BA 109.6
C9B C8B H8BA 109.6
C7B C8B H8BB 109.6
C9B C8B H8BB 109.6
H8BA C8B H8BB 108.1
C8B C9B C10B 109.3(5)
C8B C9B H9BA 109.8
C10B C9B H9BA 109.8
C8B C9B H9BB 109.8
C10B C9B H9BB 109.8
H9BA C9B H9BB 108.3
C5B C10B C9B 110.3(6)
C5B C10B H10E 109.6
C9B C10B H10E 109.6
C5B C10B H10F 109.6
C9B C10B H10F 109.6
H10E C10B H10F 108.1
C12B C11B C16B 118.2(4)
C12B C11B P1B 123.1(4)
C16B C11B P1B 118.6(4)
C11B C12B C13B 121.1(7)
C11B C12B H12B 119.4
C13B C12B H12B 119.4
C14B C13B C12B 119.4(7)
C14B C13B H13B 120.3
C12B C13B H13B 120.3
C15B C14B C13B 120.4(6)
C15B C14B H14B 119.8
C13B C14B H14B 119.8
C14B C15B C16B 120.6(7)
C14B C15B H15B 119.7
C16B C15B H15B 119.7
C15B C16B C11B 120.3(6)
C15B C16B H16B 119.8
C11B C16B H16B 119.8
C18B C17B C22B 118.1(4)
C18B C17B P1B 122.4(3)
C22B C17B P1B 119.4(3)
C17B C18B C19B 120.5(4)
C17B C18B H18B 119.7
C19B C18B H18B 119.7
C20B C19B C18B 120.7(4)
C20B C19B H19B 119.6
C18B C19B H19B 119.6
C19B C20B C21B 119.3(4)
C19B C20B H20B 120.4
C21B C20B H20B 120.4
C22B C21B C20B 119.9(4)
C22B C21B H21B 120.0
C20B C21B H21B 120.0
C21B C22B C17B 121.4(4)
C21B C22B H22B 119.3
C17B C22B H22B 119.3
B1B C23B P1B 116.8(3)
B1B C23B H23C 108.1
P1B C23B H23C 108.1
B1B C23B H23D 108.1
P1B C23B H23D 108.1
H23C C23B H23D 107.3
C25B C24B C29B 115.0(4)
C25B C24B B1B 125.7(4)
C29B C24B B1B 119.3(4)
C24B C25B C26B 123.0(4)
C24B C25B H25B 118.5
C26B C25B H25B 118.5
C27B C26B C25B 119.9(4)
C27B C26B H26B 120.1
C25B C26B H26B 120.1
C26B C27B C28B 119.4(4)
C26B C27B H27B 120.3
C28B C27B H27B 120.3
C27B C28B C29B 119.7(4)
C27B C28B H28B 120.1
C29B C28B H28B 120.1
C28B C29B C24B 123.0(4)
C28B C29B H29B 118.5
C24B C29B H29B 118.5
C31B C30B C35B 114.5(4)
C31B C30B B1B 125.8(4)
C35B C30B B1B 119.7(4)
C30B C31B C32B 122.8(5)
C30B C31B H31B 118.6
C32B C31B H31B 118.6
C33B C32B C31B 119.3(6)
C33B C32B H32B 120.3
C31B C32B H32B 120.3
C32B C33B C34B 120.6(5)
C32B C33B H33B 119.7
C34B C33B H33B 119.7
C33B C34B C35B 118.5(6)
C33B C34B H34B 120.8
C35B C34B H34B 120.8
C34B C35B C30B 124.3(5)
C34B C35B H35B 117.8
C30B C35B H35B 117.8
B1B C36B P2B 120.6(3)
B1B C36B H36C 107.2
P2B C36B H36C 107.2
B1B C36B H36D 107.2
P2B C36B H36D 107.2
H36C C36B H36D 106.8
C38B C37B C42B 117.0(4)
C38B C37B P2B 122.7(4)
C42B C37B P2B 120.2(3)
C37B C38B C39B 121.0(5)
C37B C38B H38B 119.5
C39B C38B H38B 119.5
C40B C39B C38B 120.7(5)
C40B C39B H39B 119.7
C38B C39B H39B 119.7
C39B C40B C41B 119.1(5)
C39B C40B H40B 120.5
C41B C40B H40B 120.5
C40B C41B C42B 121.2(5)
C40B C41B H41B 119.4
C42B C41B H41B 119.4
C41B C42B C37B 121.0(5)
C41B C42B H42B 119.5
C37B C42B H42B 119.5
C44B C43B C48B 117.6(4)
C44B C43B P2B 122.6(3)
C48B C43B P2B 119.8(3)
C43B C44B C45B 120.7(4)
C43B C44B H44B 119.7
C45B C44B H44B 119.7
C46B C45B C44B 120.6(4)
C46B C45B H45B 119.7
C44B C45B H45B 119.7
C47B C46B C45B 119.3(4)
C47B C46B H46B 120.3
C45B C46B H46B 120.3
C46B C47B C48B 120.8(4)
C46B C47B H47B 119.6
C48B C47B H47B 119.6
C47B C48B C43B 121.0(4)
C47B C48B H48B 119.5
C43B C48B H48B 119.5
C30B B1B C23B 111.9(3)
C30B B1B C24B 104.5(3)
C23B B1B C24B 108.7(3)
C30B B1B C36B 109.6(3)
C23B B1B C36B 111.9(3)
C24B B1B C36B 110.0(3)
C50A C49A N2A 103.3(4)
C50A C49A H49A 111.1
N2A C49A H49A 111.1
C50A C49A H49B 111.1
N2A C49A H49B 111.1
H49A C49A H49B 109.1
C51A C50A C49A 106.7(5)
C51A C50A H50A 110.4
C49A C50A H50A 110.4
C51A C50A H50B 110.4
C49A C50A H50B 110.4
H50A C50A H50B 108.6
C52A C51A C50A 106.3(5)
C52A C51A H51A 110.5
C50A C51A H51A 110.5
C52A C51A H51B 110.5
C50A C51A H51B 110.5
H51A C51A H51B 108.7
C51A C52A N2A 105.8(4)
C51A C52A H52A 110.6
N2A C52A H52A 110.6
C51A C52A H52B 110.6
N2A C52A H52B 110.6
H52A C52A H52B 108.7
C53A N2A C56A 106.6(6)
C53A N2A C49A 109.5(5)
C56A N2A C49A 110.1(4)
C53A N2A C52A 113.6(4)
C56A N2A C52A 115.9(6)
C49A N2A C52A 101.0(4)
C54A C53A N2A 104.0(7)
C54A C53A H53A 111.0
N2A C53A H53A 111.0
C54A C53A H53B 111.0
N2A C53A H53B 111.0
H53A C53A H53B 109.0
C53A C54A C55A 108.0(8)
C53A C54A H54A 110.1
C55A C54A H54A 110.1
C53A C54A H54B 110.1
C55A C54A H54B 110.1
H54A C54A H54B 108.4
C56A C55A C54A 108.3(7)
C56A C55A H55A 110.0
C54A C55A H55A 110.0
C56A C55A H55B 110.0
C54A C55A H55B 110.0
H55A C55A H55B 108.4
C55A C56A N2A 105.4(6)
C55A C56A H56A 110.7
N2A C56A H56A 110.7
C55A C56A H56B 110.7
N2A C56A H56B 110.7
H56A C56A H56B 108.8
C50B C49B N2B 109.5(7)
C50B C49B H49C 109.8
N2B C49B H49C 109.8
C50B C49B H49D 109.8
N2B C49B H49D 109.8
H49C C49B H49D 108.2
C49B C50B C51B 110.7(6)
C49B C50B H50C 109.5
C51B C50B H50C 109.5
C49B C50B H50D 109.5
C51B C50B H50D 109.5
H50C C50B H50D 108.1
C52B C51B C50B 107.1(6)
C52B C51B H51C 110.3
C50B C51B H51C 110.3
C52B C51B H51D 110.3
C50B C51B H51D 110.3
H51C C51B H51D 108.6
C51B C52B N2B 106.7(5)
C51B C52B H52C 110.4
N2B C52B H52C 110.4
C51B C52B H52D 110.4
N2B C52B H52D 110.4
H52C C52B H52D 108.6
C56B N2B C49B 113.6(6)
C56B N2B C53B 102.9(4)
C49B N2B C53B 111.0(5)
C56B N2B C52B 113.4(5)
C49B N2B C52B 103.4(5)
C53B N2B C52B 112.9(5)
N2B C53B C54B 104.6(4)
N2B C53B H53C 110.8
C54B C53B H53C 110.8
N2B C53B H53D 110.8
C54B C53B H53D 110.8
H53C C53B H53D 108.9
C53B C54B C55B 104.6(4)
C53B C54B H54C 110.8
C55B C54B H54C 110.8
C53B C54B H54D 110.8
C55B C54B H54D 110.8
H54C C54B H54D 108.9
C56B C55B C54B 105.9(5)
C56B C55B H55C 110.5
C54B C55B H55C 110.5
C56B C55B H55D 110.5
C54B C55B H55D 110.5
H55C C55B H55D 108.7
N2B C56B C55B 105.2(5)
N2B C56B H56C 110.7
C55B C56B H56C 110.7
N2B C56B H56D 110.7
C55B C56B H56D 110.7
H56C C56B H56D 108.8

loop_
_geom_bond_atom_site_label_1
_geom_bond_atom_site_label_2
_geom_bond_distance
W1A C3A 1.964(4)
W1A C2A 1.966(4)
W1A C1A 1.989(4)
W1A C4A 2.123(4)
W1A P2A 2.5276(10)
W1A P1A 2.5379(10)
P1A C23A 1.821(4)
P1A C11A 1.823(4)
P1A C17A 1.848(4)
P2A C36A 1.824(4)
P2A C37A 1.839(4)
P2A C43A 1.844(4)
C1A O1A 1.174(5)
C2A O2A 1.168(5)
C3A O3A 1.166(5)
C4A N1A 1.160(5)
N1A C5A 1.446(6)
C5A C10A 1.472(6)
C5A C6A 1.472(6)
C5A H5AA 1.0000
C6A C7A 1.531(7)
C6A H6AA 0.9900
C6A H6AB 0.9900
C7A C8A 1.477(7)
C7A H7AA 0.9900
C7A H7AB 0.9900
C8A C9A 1.476(7)
C8A H8AA 0.9900
C8A H8AB 0.9900
C9A C10A 1.530(7)
C9A H9AA 0.9900
C9A H9AB 0.9900
C10A H10A 0.9900
C10A H10B 0.9900
N1A' C5A' 1.446(6)
C5A' C6A' 1.472(6)
C5A' C10X 1.472(6)
C5A' H5AB 1.0000
C6A' C7A' 1.530(7)
C6A' H6AC 0.9900
C6A' H6AD 0.9900
C7A' C8A' 1.476(7)
C7A' H7AC 0.9900
C7A' H7AD 0.9900
C8A' C9A' 1.477(7)
C8A' H8AC 0.9900
C8A' H8AD 0.9900
C9A' C10X 1.532(7)
C9A' H9AC 0.9900
C9A' H9AD 0.9900
C10X H10C 0.9900
C10X H10D 0.9900
C11A C12A 1.370(6)
C11A C16A 1.390(7)
C12A C13A 1.400(7)
C12A H12A 0.9500
C13A C14A 1.362(9)
C13A H13A 0.9500
C14A C15A 1.348(9)
C14A H14A 0.9500
C15A C16A 1.369(8)
C15A H15A 0.9500
C16A H16A 0.9500
C17A C18A 1.385(6)
C17A C22A 1.389(6)
C18A C19A 1.394(6)
C18A H18A 0.9500
C19A C20A 1.355(6)
C19A H19A 0.9500
C20A C21A 1.376(6)
C20A H20A 0.9500
C21A C22A 1.381(6)
C21A H21A 0.9500
C22A H22A 0.9500
C23A B1A 1.653(6)
C23A H23A 0.9900
C23A H23B 0.9900
C24A C25A 1.381(6)
C24A C29A 1.401(5)
C24A B1A 1.658(6)
C25A C26A 1.383(6)
C25A H25A 0.9500
C26A C27A 1.379(7)
C26A H26A 0.9500
C27A C28A 1.366(7)
C27A H27A 0.9500
C28A C29A 1.386(6)
C28A H28A 0.9500
C29A H29A 0.9500
C30A C31A 1.386(6)
C30A C35A 1.392(6)
C30A B1A 1.640(6)
C31A C32A 1.402(6)
C31A H31A 0.9500
C32A C33A 1.369(8)
C32A H32A 0.9500
C33A C34A 1.369(8)
C33A H33A 0.9500
C34A C35A 1.393(6)
C34A H34A 0.9500
C35A H35A 0.9500
C36A B1A 1.677(6)
C36A H36A 0.9900
C36A H36B 0.9900
C37A C38A 1.383(5)
C37A C42A 1.404(6)
C38A C39A 1.397(6)
C38A H38A 0.9500
C39A C40A 1.366(7)
C39A H39A 0.9500
C40A C41A 1.379(7)
C40A H40A 0.9500
C41A C42A 1.377(6)
C41A H41A 0.9500
C42A H42A 0.9500
C43A C48A 1.388(5)
C43A C44A 1.393(5)
C44A C45A 1.383(6)
C44A H44A 0.9500
C45A C46A 1.371(6)
C45A H45A 0.9500
C46A C47A 1.380(6)
C46A H46A 0.9500
C47A C48A 1.390(6)
C47A H47A 0.9500
C48A H48A 0.9500
W1B C2B 1.973(5)
W1B C3B 1.986(5)
W1B C1B 1.999(5)
W1B C4B 2.123(5)
W1B P2B 2.5278(10)
W1B P1B 2.5378(10)
P1B C23B 1.829(4)
P1B C17B 1.835(4)
P1B C11B 1.839(4)
P2B C37B 1.833(4)
P2B C36B 1.837(4)
P2B C43B 1.846(4)
O1B C1B 1.167(5)
O2B C2B 1.154(5)
O3B C3B 1.148(5)
N1B C4B 1.157(5)
N1B C5B 1.457(6)
C5B C10B 1.396(8)
C5B C6B 1.506(8)
C5B H5BA 1.0000
C6B C7B 1.576(10)
C6B H6BA 0.9900
C6B H6BB 0.9900
C7B C8B 1.425(11)
C7B H7BA 0.9900
C7B H7BB 0.9900
C8B C9B 1.507(9)
C8B H8BA 0.9900
C8B H8BB 0.9900
C9B C10B 1.578(8)
C9B H9BA 0.9900
C9B H9BB 0.9900
C10B H10E 0.9900
C10B H10F 0.9900
C11B C12B 1.372(7)
C11B C16B 1.390(7)
C12B C13B 1.393(9)
C12B H12B 0.9500
C13B C14B 1.368(11)
C13B H13B 0.9500
C14B C15B 1.353(10)
C14B H14B 0.9500
C15B C16B 1.383(7)
C15B H15B 0.9500
C16B H16B 0.9500
C17B C18B 1.382(6)
C17B C22B 1.392(5)
C18B C19B 1.392(6)
C18B H18B 0.9500
C19B C20B 1.369(7)
C19B H19B 0.9500
C20B C21B 1.390(6)
C20B H20B 0.9500
C21B C22B 1.377(6)
C21B H21B 0.9500
C22B H22B 0.9500
C23B B1B 1.650(6)
C23B H23C 0.9900
C23B H23D 0.9900
C24B C25B 1.387(6)
C24B C29B 1.405(5)
C24B B1B 1.654(6)
C25B C26B 1.398(6)
C25B H25B 0.9500
C26B C27B 1.374(7)
C26B H26B 0.9500
C27B C28B 1.382(6)
C27B H27B 0.9500
C28B C29B 1.388(6)
C28B H28B 0.9500
C29B H29B 0.9500
C30B C31B 1.388(6)
C30B C35B 1.401(6)
C30B B1B 1.638(6)
C31B C32B 1.405(7)
C31B H31B 0.9500
C32B C33B 1.369(9)
C32B H32B 0.9500
C33B C34B 1.376(8)
C33B H33B 0.9500
C34B C35B 1.380(6)
C34B H34B 0.9500
C35B H35B 0.9500
C36B B1B 1.671(6)
C36B H36C 0.9900
C36B H36D 0.9900
C37B C38B 1.387(6)
C37B C42B 1.394(6)
C38B C39B 1.396(6)
C38B H38B 0.9500
C39B C40B 1.358(8)
C39B H39B 0.9500
C40B C41B 1.368(8)
C40B H40B 0.9500
C41B C42B 1.378(7)
C41B H41B 0.9500
C42B H42B 0.9500
C43B C44B 1.390(6)
C43B C48B 1.400(6)
C44B C45B 1.394(6)
C44B H44B 0.9500
C45B C46B 1.377(6)
C45B H45B 0.9500
C46B C47B 1.368(6)
C46B H46B 0.9500
C47B C48B 1.383(6)
C47B H47B 0.9500
C48B H48B 0.9500
C49A C50A 1.506(8)
C49A N2A 1.511(7)
C49A H49A 0.9900
C49A H49B 0.9900
C50A C51A 1.488(8)
C50A H50A 0.9900
C50A H50B 0.9900
C51A C52A 1.483(8)
C51A H51A 0.9900
C51A H51B 0.9900
C52A N2A 1.524(7)
C52A H52A 0.9900
C52A H52B 0.9900
N2A C53A 1.495(8)
N2A C56A 1.498(7)
C53A C54A 1.426(10)
C53A H53A 0.9900
C53A H53B 0.9900
C54A C55A 1.461(12)
C54A H54A 0.9900
C54A H54B 0.9900
C55A C56A 1.446(12)
C55A H55A 0.9900
C55A H55B 0.9900
C56A H56A 0.9900
C56A H56B 0.9900
C49B C50B 1.316(10)
C49B N2B 1.482(8)
C49B H49C 0.9900
C49B H49D 0.9900
C50B C51B 1.469(11)
C50B H50C 0.9900
C50B H50D 0.9900
C51B C52B 1.406(8)
C51B H51C 0.9900
C51B H51D 0.9900
C52B N2B 1.513(7)
C52B H52C 0.9900
C52B H52D 0.9900
N2B C56B 1.479(8)
N2B C53B 1.493(7)
C53B C54B 1.506(7)
C53B H53C 0.9900
C53B H53D 0.9900
C54B C55B 1.523(7)
C54B H54C 0.9900
C54B H54D 0.9900
C55B C56B 1.518(8)
C55B H55C 0.9900
C55B H55D 0.9900
C56B H56C 0.9900
C56B H56D 0.9900

loop_
_geom_torsion_atom_site_label_1
_geom_torsion_atom_site_label_2
_geom_torsion_atom_site_label_3
_geom_torsion_atom_site_label_4
_geom_torsion
C3A W1A P1A C23A -20.9(16)
C2A W1A P1A C23A -138.06(18)
C1A W1A P1A C23A 130.57(18)
C4A W1A P1A C23A -49.88(17)
P2A W1A P1A C23A 39.21(14)
C3A W1A P1A C11A 95.9(16)
C2A W1A P1A C11A -21.2(2)
C1A W1A P1A C11A -112.6(2)
C4A W1A P1A C11A 66.97(19)
P2A W1A P1A C11A 156.07(16)
C3A W1A P1A C17A -149.1(16)
C2A W1A P1A C17A 93.79(18)
C1A W1A P1A C17A 2.41(18)
C4A W1A P1A C17A -178.04(18)
P2A W1A P1A C17A -88.94(14)
C3A W1A P2A C36A -167.78(19)
C2A W1A P2A C36A 99(3)
C1A W1A P2A C36A -82.24(18)
C4A W1A P2A C36A 98.26(18)
P1A W1A P2A C36A 15.95(14)
C3A W1A P2A C37A 63.68(18)
C2A W1A P2A C37A -30(3)
C1A W1A P2A C37A 149.22(18)
C4A W1A P2A C37A -30.28(17)
P1A W1A P2A C37A -112.59(14)
C3A W1A P2A C43A -51.08(18)
C2A W1A P2A C43A -144(3)
C1A W1A P2A C43A 34.46(18)
C4A W1A P2A C43A -145.04(18)
P1A W1A P2A C43A 132.65(14)
C3A W1A C1A O1A -14(5)
C2A W1A C1A O1A 73(5)
C4A W1A C1A O1A 28(18)
P2A W1A C1A O1A -107(5)
P1A W1A C1A O1A 168(5)
C3A W1A C2A O2A -39(7)
C1A W1A C2A O2A -124(7)
C4A W1A C2A O2A 55(7)
P2A W1A C2A O2A 55(8)
P1A W1A C2A O2A 137(6)
C2A W1A C3A O3A -49(10)
C1A W1A C3A O3A 41(10)
C4A W1A C3A O3A -138(10)
P2A W1A C3A O3A 133(10)
P1A W1A C3A O3A -167(9)
C3A W1A C4A N1A -177(100)
C2A W1A C4A N1A 96(9)
C1A W1A C4A N1A 141(16)
P2A W1A C4A N1A -84(9)
P1A W1A C4A N1A 1(9)
W1A C4A N1A C5A -105(10)
C4A N1A C5A C10A -99(6)
C4A N1A C5A C6A 127(6)
N1A C5A C6A C7A -179.1(9)
C10A C5A C6A C7A 48.3(13)
C5A C6A C7A C8A -48.9(14)
C6A C7A C8A C9A 51.4(16)
C7A C8A C9A C10A -51.1(16)
N1A C5A C10A C9A 179.7(8)
C6A C5A C10A C9A -47.7(12)
C8A C9A C10A C5A 48.1(13)
N1A' C5A' C6A' C7A' -179.6(8)
C10X C5A' C6A' C7A' 48.5(12)
C5A' C6A' C7A' C8A' -47.9(13)
C6A' C7A' C8A' C9A' 50.6(17)
C7A' C8A' C9A' C10X -51.8(17)
N1A' C5A' C10X C9A' 178.4(8)
C6A' C5A' C10X C9A' -49.7(12)
C8A' C9A' C10X C5A' 50.3(13)
C23A P1A C11A C12A 20.7(4)
C17A P1A C11A C12A 129.7(4)
W1A P1A C11A C12A -100.5(4)
C23A P1A C11A C16A -160.6(4)
C17A P1A C11A C16A -51.7(4)
W1A P1A C11A C16A 78.1(4)
C16A C11A C12A C13A -1.9(7)
P1A C11A C12A C13A 176.8(4)
C11A C12A C13A C14A 0.7(8)
C12A C13A C14A C15A 2.1(9)
C13A C14A C15A C16A -3.8(9)
C14A C15A C16A C11A 2.5(9)
C12A C11A C16A C15A 0.3(7)
P1A C11A C16A C15A -178.4(4)
C23A P1A C17A C18A -121.6(3)
C11A P1A C17A C18A 129.9(3)
W1A P1A C17A C18A 9.3(4)
C23A P1A C17A C22A 59.6(3)
C11A P1A C17A C22A -48.9(3)
W1A P1A C17A C22A -169.5(3)
C22A C17A C18A C19A 0.3(6)
P1A C17A C18A C19A -178.4(3)
C17A C18A C19A C20A -0.6(7)
C18A C19A C20A C21A -0.4(7)
C19A C20A C21A C22A 1.7(7)
C20A C21A C22A C17A -1.9(7)
C18A C17A C22A C21A 0.9(6)
P1A C17A C22A C21A 179.7(3)
C11A P1A C23A B1A 161.1(3)
C17A P1A C23A B1A 57.6(3)
W1A P1A C23A B1A -79.1(3)
C29A C24A C25A C26A -0.7(7)
B1A C24A C25A C26A 179.3(4)
C24A C25A C26A C27A 2.1(8)
C25A C26A C27A C28A -1.4(7)
C26A C27A C28A C29A -0.4(7)
C27A C28A C29A C24A 1.9(7)
C25A C24A C29A C28A -1.3(6)
B1A C24A C29A C28A 178.8(4)
C35A C30A C31A C32A 2.8(6)
B1A C30A C31A C32A -176.3(4)
C30A C31A C32A C33A 0.1(8)
C31A C32A C33A C34A -1.7(8)
C32A C33A C34A C35A 0.2(7)
C31A C30A C35A C34A -4.3(6)
B1A C30A C35A C34A 174.8(4)
C33A C34A C35A C30A 3.0(7)
C37A P2A C36A B1A 70.5(3)
C43A P2A C36A B1A 176.2(3)
W1A P2A C36A B1A -61.8(3)
C36A P2A C37A C38A 20.1(4)
C43A P2A C37A C38A -86.6(4)
W1A P2A C37A C38A 152.4(3)
C36A P2A C37A C42A -161.9(3)
C43A P2A C37A C42A 91.4(3)
W1A P2A C37A C42A -29.6(4)
C42A C37A C38A C39A 1.5(6)
P2A C37A C38A C39A 179.5(3)
C37A C38A C39A C40A -1.4(7)
C38A C39A C40A C41A -0.2(8)
C39A C40A C41A C42A 1.6(7)
C40A C41A C42A C37A -1.5(7)
C38A C37A C42A C41A 0.0(6)
P2A C37A C42A C41A -178.1(4)
C36A P2A C43A C48A 45.0(3)
C37A P2A C43A C48A 156.4(3)
W1A P2A C43A C48A -79.8(3)
C36A P2A C43A C44A -136.8(3)
C37A P2A C43A C44A -25.4(4)
W1A P2A C43A C44A 98.5(3)
C48A C43A C44A C45A -1.2(6)
P2A C43A C44A C45A -179.5(3)
C43A C44A C45A C46A -0.4(6)
C44A C45A C46A C47A 1.1(6)
C45A C46A C47A C48A -0.2(6)
C44A C43A C48A C47A 2.1(6)
P2A C43A C48A C47A -179.5(3)
C46A C47A C48A C43A -1.4(6)
C31A C30A B1A C23A -4.7(5)
C35A C30A B1A C23A 176.3(3)
C31A C30A B1A C24A -123.1(4)
C35A C30A B1A C24A 57.9(4)
C31A C30A B1A C36A 119.4(4)
C35A C30A B1A C36A -59.6(4)
P1A C23A B1A C30A 161.1(3)
P1A C23A B1A C24A -82.8(3)
P1A C23A B1A C36A 38.4(4)
C25A C24A B1A C30A -107.9(4)
C29A C24A B1A C30A 72.0(4)
C25A C24A B1A C23A 132.1(4)
C29A C24A B1A C23A -48.0(5)
C25A C24A B1A C36A 9.4(5)
C29A C24A B1A C36A -170.6(3)
P2A C36A B1A C30A -88.6(4)
P2A C36A B1A C23A 35.4(4)
P2A C36A B1A C24A 156.4(3)
C2B W1B P1B C23B 141.07(18)
C3B W1B P1B C23B 45.4(11)
C1B W1B P1B C23B -126.88(18)
C4B W1B P1B C23B 52.48(18)
P2B W1B P1B C23B -38.89(14)
C2B W1B P1B C17B -92.52(19)
C3B W1B P1B C17B 171.8(11)
C1B W1B P1B C17B -0.46(19)
C4B W1B P1B C17B 178.90(18)
P2B W1B P1B C17B 87.53(15)
C2B W1B P1B C11B 23.5(2)
C3B W1B P1B C11B -72.2(11)
C1B W1B P1B C11B 115.6(2)
C4B W1B P1B C11B -65.1(2)
P2B W1B P1B C11B -156.45(17)
C2B W1B P2B C37B 109(4)
C3B W1B P2B C37B -61.99(19)
C1B W1B P2B C37B -150.37(18)
C4B W1B P2B C37B 30.44(18)
P1B W1B P2B C37B 110.82(15)
C2B W1B P2B C36B -19(4)
C3B W1B P2B C36B 169.60(19)
C1B W1B P2B C36B 81.22(18)
C4B W1B P2B C36B -97.97(18)
P1B W1B P2B C36B -17.59(15)
C2B W1B P2B C43B -137(4)
C3B W1B P2B C43B 52.29(19)
C1B W1B P2B C43B -36.09(18)
C4B W1B P2B C43B 144.73(18)
P1B W1B P2B C43B -134.90(15)
C2B W1B C1B O1B -86(8)
C3B W1B C1B O1B 1(8)
C4B W1B C1B O1B 144(9)
P2B W1B C1B O1B 96(8)
P1B W1B C1B O1B -180(100)
C3B W1B C2B O2B 19(9)
C1B W1B C2B O2B 108(9)
C4B W1B C2B O2B -73(9)
P2B W1B C2B O2B -152(6)
P1B W1B C2B O2B -153(9)
C2B W1B C3B O3B -23(9)
C1B W1B C3B O3B -114(9)
C4B W1B C3B O3B 67(9)
P2B W1B C3B O3B 157(9)
P1B W1B C3B O3B 74(9)
C5B N1B C4B W1B -23(11)
C2B W1B C4B N1B -45(7)
C3B W1B C4B N1B -132(7)
C1B W1B C4B N1B 85(12)
P2B W1B C4B N1B 134(7)
P1B W1B C4B N1B 49(7)
C4B N1B C5B C10B 175(5)
C4B N1B C5B C6B -62(5)
C10B C5B C6B C7B -59.8(11)
N1B C5B C6B C7B 178.8(8)
C5B C6B C7B C8B 59.8(12)
C6B C7B C8B C9B -60.7(10)
C7B C8B C9B C10B 58.0(9)
N1B C5B C10B C9B -179.3(5)
C6B C5B C10B C9B 58.7(8)
C8B C9B C10B C5B -56.4(8)
C23B P1B C11B C12B -13.6(5)
C17B P1B C11B C12B -121.3(4)
W1B P1B C11B C12B 107.4(4)
C23B P1B C11B C16B 170.7(3)
C17B P1B C11B C16B 63.0(4)
W1B P1B C11B C16B -68.3(4)
C16B C11B C12B C13B 0.6(8)
P1B C11B C12B C13B -175.1(5)
C11B C12B C13B C14B 0.3(10)
C12B C13B C14B C15B -0.7(11)
C13B C14B C15B C16B 0.2(10)
C14B C15B C16B C11B 0.6(8)
C12B C11B C16B C15B -1.0(7)
P1B C11B C16B C15B 174.9(4)
C23B P1B C17B C18B 124.4(3)
C11B P1B C17B C18B -126.1(4)
W1B P1B C17B C18B -5.3(4)
C23B P1B C17B C22B -54.1(3)
C11B P1B C17B C22B 55.4(3)
W1B P1B C17B C22B 176.3(2)
C22B C17B C18B C19B -0.5(6)
P1B C17B C18B C19B -178.9(3)
C17B C18B C19B C20B 1.2(7)
C18B C19B C20B C21B -0.7(7)
C19B C20B C21B C22B -0.4(7)
C20B C21B C22B C17B 1.1(6)
C18B C17B C22B C21B -0.6(6)
P1B C17B C22B C21B 177.8(3)
C17B P1B C23B B1B -57.7(3)
C11B P1B C23B B1B -161.7(3)
W1B P1B C23B B1B 79.0(3)
C29B C24B C25B C26B -0.5(6)
B1B C24B C25B C26B -179.2(4)
C24B C25B C26B C27B -0.3(7)
C25B C26B C27B C28B 0.4(7)
C26B C27B C28B C29B 0.4(7)
C27B C28B C29B C24B -1.3(6)
C25B C24B C29B C28B 1.3(6)
B1B C24B C29B C28B -179.9(4)
C35B C30B C31B C32B -3.3(7)
B1B C30B C31B C32B 176.8(4)
C30B C31B C32B C33B 1.4(8)
C31B C32B C33B C34B 0.3(9)
C32B C33B C34B C35B 0.3(8)
C33B C34B C35B C30B -2.6(7)
C31B C30B C35B C34B 4.0(6)
B1B C30B C35B C34B -176.1(4)
C37B P2B C36B B1B -66.9(3)
C43B P2B C36B B1B -172.3(3)
W1B P2B C36B B1B 65.6(3)
C36B P2B C37B C38B -27.0(4)
C43B P2B C37B C38B 80.6(4)
W1B P2B C37B C38B -158.8(3)
C36B P2B C37B C42B 154.3(3)
C43B P2B C37B C42B -98.2(4)
W1B P2B C37B C42B 22.5(4)
C42B C37B C38B C39B -2.0(6)
P2B C37B C38B C39B 179.2(3)
C37B C38B C39B C40B 1.0(7)
C38B C39B C40B C41B 0.7(8)
C39B C40B C41B C42B -1.3(8)
C40B C41B C42B C37B 0.3(8)
C38B C37B C42B C41B 1.4(7)
P2B C37B C42B C41B -179.8(4)
C37B P2B C43B C44B 29.3(4)
C36B P2B C43B C44B 140.8(3)
W1B P2B C43B C44B -94.8(3)
C37B P2B C43B C48B -152.7(3)
C36B P2B C43B C48B -41.2(3)
W1B P2B C43B C48B 83.2(3)
C48B C43B C44B C45B 1.7(6)
P2B C43B C44B C45B 179.8(3)
C43B C44B C45B C46B -0.1(7)
C44B C45B C46B C47B -1.2(7)
C45B C46B C47B C48B 0.9(6)
C46B C47B C48B C43B 0.8(6)
C44B C43B C48B C47B -2.1(6)
P2B C43B C48B C47B 179.8(3)
C31B C30B B1B C23B 1.3(6)
C35B C30B B1B C23B -178.6(3)
C31B C30B B1B C24B 118.7(4)
C35B C30B B1B C24B -61.2(4)
C31B C30B B1B C36B -123.5(4)
C35B C30B B1B C36B 56.7(5)
P1B C23B B1B C30B -159.9(3)
P1B C23B B1B C24B 85.3(4)
P1B C23B B1B C36B -36.4(4)
C25B C24B B1B C30B 111.2(4)
C29B C24B B1B C30B -67.3(4)
C25B C24B B1B C23B -129.2(4)
C29B C24B B1B C23B 52.3(5)
C25B C24B B1B C36B -6.3(5)
C29B C24B B1B C36B 175.1(3)
P2B C36B B1B C30B 85.7(4)
P2B C36B B1B C23B -39.0(5)
P2B C36B B1B C24B -160.0(3)
N2A C49A C50A C51A 29.3(7)
C49A C50A C51A C52A -6.0(7)
C50A C51A C52A N2A -19.5(6)
C50A C49A N2A C53A 80.1(6)
C50A C49A N2A C56A -163.0(6)
C50A C49A N2A C52A -40.0(6)
C51A C52A N2A C53A -80.1(6)
C51A C52A N2A C56A 156.0(5)
C51A C52A N2A C49A 37.1(5)
C56A N2A C53A C54A 25.8(8)
C49A N2A C53A C54A 144.8(7)
C52A N2A C53A C54A -103.1(7)
N2A C53A C54A C55A -27.9(10)
C53A C54A C55A C56A 19.9(13)
C54A C55A C56A N2A -3.0(12)
C53A N2A C56A C55A -13.9(9)
C49A N2A C56A C55A -132.6(7)
C52A N2A C56A C55A 113.6(8)
N2B C49B C50B C51B -9.7(15)
C49B C50B C51B C52B -0.7(14)
C50B C51B C52B N2B 10.4(10)
C50B C49B N2B C56B -107.8(11)
C50B C49B N2B C53B 136.7(9)
C50B C49B N2B C52B 15.4(12)
C51B C52B N2B C56B 108.0(7)
C51B C52B N2B C49B -15.4(9)
C51B C52B N2B C53B -135.5(7)
C56B N2B C53B C54B -41.1(5)
C49B N2B C53B C54B 80.8(7)
C52B N2B C53B C54B -163.7(5)
N2B C53B C54B C55B 28.9(6)
C53B C54B C55B C56B -6.1(7)
C49B N2B C56B C55B -83.2(7)
C53B N2B C56B C55B 37.0(6)
C52B N2B C56B C55B 159.2(5)
C54B C55B C56B N2B -19.1(7)
